data_7120017
loop_
_publ_author_name
'Lee, Heui Beom'
'Tsui, Emily Y.'
'Agapie, Theodor'

_publ_section_title
;
 CaMn4O2 model of the biological Oxygen Evolving Complex: Synthesis by
 cluster expansion on low symmetry ligand
;
_journal_name_full 'Chem. Commun.'
_journal_paper_doi 10.1039/C7CC02313H
_journal_year 2017
_chemical_formula_moiety 'C99 H67 Mn4 N4 O13, 1.28(C H2 Cl2), 0.65(C4 H10 O)'
_chemical_formula_sum 'C102.89 H76.08 Cl2.56 Mn4 N4 O13.65'
_chemical_formula_weight 1897.34
_chemical_name_systematic
;
 ?
;
_space_group_crystal_system triclinic
_space_group_IT_number 2
_space_group_name_Hall '-P 1'
_space_group_name_H-M_alt 'P -1'
_symmetry_space_group_name_Hall '-P 1'
_symmetry_space_group_name_H-M 'P -1'
_atom_sites_solution_hydrogens geom
_atom_sites_solution_primary dual
_audit_creation_date 2017-03-08
_audit_creation_method
;
Olex2 1.2
(compiled 2017.03.02 svn.r3394 for OlexSys, GUI svn.r5324)
;
_audit_update_record
;
2017-03-27 deposited with the CCDC.
2017-04-25 downloaded from the CCDC.
;
_cell_angle_alpha 77.057(3)
_cell_angle_beta 82.240(3)
_cell_angle_gamma 83.778(3)
_cell_formula_units_Z 2
_cell_length_a 13.5028(18)
_cell_length_b 16.598(2)
_cell_length_c 21.517(3)
_cell_measurement_reflns_used 9319
_cell_measurement_temperature 100(2)
_cell_measurement_theta_max 25.912
_cell_measurement_theta_min 2.320
_cell_volume 4641.5(11)
_computing_cell_refinement 'SAINT v8.34A (Bruker, 2013)'
_computing_data_reduction 'SAINT v8.34A (Bruker, 2013)'
_computing_molecular_graphics 'Olex2 (Dolomanov et al., 2009)'
_computing_publication_material 'Olex2 (Dolomanov et al., 2009)'
_computing_structure_refinement 'ShelXL (Sheldrick, 2015)'
_computing_structure_solution 'ShelXT (Sheldrick, 2015)'
_diffrn_ambient_temperature 99.99
_diffrn_measured_fraction_theta_full 0.997
_diffrn_measured_fraction_theta_max 0.993
_diffrn_measurement_device_type 'Bruker APEX-II CCD'
_diffrn_measurement_method '\f and \w scans'
_diffrn_radiation_type MoK\a
_diffrn_radiation_wavelength 0.71073
_diffrn_reflns_av_R_equivalents 0.0752
_diffrn_reflns_av_unetI/netI 0.0738
_diffrn_reflns_Laue_measured_fraction_full 0.997
_diffrn_reflns_Laue_measured_fraction_max 0.993
_diffrn_reflns_limit_h_max 19
_diffrn_reflns_limit_h_min -19
_diffrn_reflns_limit_k_max 23
_diffrn_reflns_limit_k_min -23
_diffrn_reflns_limit_l_max 30
_diffrn_reflns_limit_l_min -30
_diffrn_reflns_number 132477
_diffrn_reflns_point_group_measured_fraction_full 0.997
_diffrn_reflns_point_group_measured_fraction_max 0.993
_diffrn_reflns_theta_full 25.242
_diffrn_reflns_theta_max 30.747
_diffrn_reflns_theta_min 1.901
_diffrn_standards_number 0
_exptl_absorpt_coefficient_mu 0.671
_exptl_absorpt_correction_T_max 0.7461
_exptl_absorpt_correction_T_min 0.6645
_exptl_absorpt_correction_type multi-scan
_exptl_absorpt_process_details
'SADABS-2014/5 (Bruker,2014/5) was used for absorption correction. wR2(int) was 0.0671 before and 0.0582 after correction. The Ratio of minimum to maximum transmission is 0.8906. The \l/2 correction factor is 0.00150.'
_exptl_crystal_colour colourless
_exptl_crystal_colour_primary colourless
_exptl_crystal_density_diffrn 1.358
_exptl_crystal_description block
_exptl_crystal_F_000 1948
_exptl_crystal_size_max 0.1
_exptl_crystal_size_mid 0.05
_exptl_crystal_size_min 0.05
_exptl_transmission_factor_max 0.7461
_exptl_transmission_factor_min 0.6645
_refine_diff_density_max 2.220
_refine_diff_density_min -1.476
_refine_diff_density_rms 0.137
_refine_ls_extinction_method none
_refine_ls_goodness_of_fit_ref 1.064
_refine_ls_hydrogen_treatment constr
_refine_ls_matrix_type full
_refine_ls_number_parameters 1108
_refine_ls_number_reflns 28763
_refine_ls_number_restraints 8
_refine_ls_restrained_S_all 1.064
_refine_ls_R_factor_all 0.1338
_refine_ls_R_factor_gt 0.0902
_refine_ls_shift/su_max 0.003
_refine_ls_shift/su_mean 0.000
_refine_ls_structure_factor_coef Fsqd
_refine_ls_weighting_details 'w=1/[\s^2^(Fo^2^)+(0.0990P)^2^+25.4332P] where P=(Fo^2^+2Fc^2^)/3'
_refine_ls_weighting_scheme calc
_refine_ls_wR_factor_gt 0.2506
_refine_ls_wR_factor_ref 0.2746
_reflns_Friedel_coverage 0.000
_reflns_number_gt 18769
_reflns_number_total 28763
_reflns_threshold_expression 'I > 2\s(I)'
_cod_data_source_file c7cc02313h2.cif
_cod_data_source_block 1
_cod_original_cell_volume 4641.4(11)
_cod_database_code 7120017
_shelxl_version_number 2014-3
_shelx_space_group_comment
;
The symmetry employed for this shelxl refinement is uniquely defined
by the following loop, which should always be used as a source of
symmetry information in preference to the above space-group names.
They are only intended as comments.
;
_olex2_refinement_description
;
1. Fixed Uiso
 At 1.2 times of:
  All C(H) groups, All C(H,H) groups
 At 1.5 times of:
  All C(H,H,H) groups
2. Restrained distances
 Cl4-C105 = Cl3-C105
 1.7 with sigma of 0.001
 Cl3-Cl4
 2.88 with sigma of 0.001
 Cl6-C106 = Cl5-C106
 1.7 with sigma of 0.001
 Cl5-C106 = Cl6-C106
 1.7 with sigma of 0.0001
 Cl6-Cl5
 2.9 with sigma of 0.0001
3. Others
 Sof(O14)=Sof(C101)=Sof(H10A)=Sof(H10B)=Sof(H10C)=Sof(C102)=Sof(H10D)=
 Sof(H10E)=Sof(C103)=Sof(H10F)=Sof(H10G)=Sof(C104)=Sof(H10H)=Sof(H10I)=
 Sof(H10J)=FVAR(1)
 Sof(Cl3)=Sof(Cl4)=Sof(C105)=Sof(H10M)=Sof(H10N)=FVAR(2)
 Fixed Sof: Cl5(0.2) Cl6(0.2) C106(0.2) H10O(0.2) H10P(0.2)
4.a Secondary CH2 refined with riding coordinates:
 C100(H10K,H10L), C105(H10M,H10N), C106(H10O,H10P), C102(H10D,H10E), C103(H10F,
 H10G)
4.b Aromatic/amide H refined with riding coordinates:
 C3(H3), C4(H4), C5(H5), C6(H6), C9(H9), C11(H11), C13(H13), C15(H15),
 C16(H16), C17(H17), C18(H18), C22(H22), C23(H23), C24(H24), C25(H25), C27(H27),
  C28(H28), C29(H29), C30(H30), C32(H32), C33(H33), C34(H34), C35(H35),
 C39(H39), C40(H40), C41(H41), C42(H42), C44(H44), C45(H45), C46(H46), C47(H47),
  C50(H50), C51(H51), C52(H52), C53(H53), C56(H56), C57(H57), C58(H58),
 C59(H59), C60(H60), C63(H63), C64(H64), C65(H65), C66(H66), C69(H69), C70(H70),
  C71(H71), C72(H72), C73(H73), C76(H76), C77(H77), C78(H78), C79(H79),
 C82(H82), C83(H83), C84(H84), C85(H85), C86(H86), C89(H89), C90(H90), C91(H91),
  C92(H92), C99(H99), C98(H98), C97(H97), C96(H96), C95(H95)
4.c Fitted hexagon refined as free rotating group:
 C55(C56,C57,C58,C59,C60), C68(C69,C70,C71,C72,C73), C81(C82,C83,C84,C85,C86),
 C94(C99,C98,C97,C96,C95)
4.d Idealised Me refined as rotating group:
 C101(H10A,H10B,H10C), C104(H10H,H10I,H10J)
;
_olex2_submission_special_instructions 'No special instructions were received'

loop_
_space_group_symop_operation_xyz
'x, y, z'
'-x, -y, -z'

loop_
_atom_site_label
_atom_site_type_symbol
_atom_site_fract_x
_atom_site_fract_y
_atom_site_fract_z
_atom_site_U_iso_or_equiv
_atom_site_adp_type
_atom_site_occupancy
_atom_site_site_symmetry_order
_atom_site_calc_flag
_atom_site_refinement_flags_posn
_atom_site_refinement_flags_occupancy
_atom_site_disorder_assembly
_atom_site_disorder_group
Mn1 Mn 0.59267(5) 0.16022(4) 0.27569(3) 0.02173(15) Uani 1 1 d . . . .
Mn2 Mn 0.36379(5) 0.21869(4) 0.33744(3) 0.02005(14) Uani 1 1 d . . . .
Mn3 Mn 0.45477(5) 0.13848(4) 0.17034(3) 0.02160(14) Uani 1 1 d . . . .
Mn4 Mn 0.23737(5) 0.22884(4) 0.21515(3) 0.02252(15) Uani 1 1 d . . . .
O1 O 0.5825(2) 0.19732(19) 0.17912(14) 0.0217(6) Uani 1 1 d . . . .
O2 O 0.5194(2) 0.2419(2) 0.32791(15) 0.0234(6) Uani 1 1 d . . . .
O3 O 0.3872(2) 0.21892(19) 0.23516(14) 0.0218(6) Uani 1 1 d . . . .
O4 O 0.5094(2) 0.0583(2) 0.27036(15) 0.0231(6) Uani 1 1 d . . . .
O5 O 0.4017(2) 0.0822(2) 0.35415(15) 0.0246(6) Uani 1 1 d . . . .
O6 O 0.3703(3) 0.0405(2) 0.15972(19) 0.0342(8) Uani 1 1 d . . . .
O7 O 0.2548(3) 0.0974(2) 0.22255(18) 0.0376(9) Uani 1 1 d . . . .
O8 O 0.3879(3) 0.2205(2) 0.09394(17) 0.0327(8) Uani 1 1 d . . . .
O9 O 0.2248(3) 0.2559(2) 0.11609(16) 0.0306(7) Uani 1 1 d . . . .
O10 O 0.1338(3) 0.1972(3) 0.29554(17) 0.0347(8) Uani 1 1 d . . . .
O11 O 0.2194(2) 0.1791(2) 0.38030(17) 0.0297(7) Uani 1 1 d . . . .
O12 O 0.2992(3) 0.3460(2) 0.30758(17) 0.0303(7) Uani 1 1 d . . . .
O13 O 0.2211(3) 0.3554(2) 0.2202(2) 0.0374(8) Uani 1 1 d . . . .
N1 N 0.5870(3) 0.0816(3) 0.11301(18) 0.0260(8) Uani 1 1 d . . . .
N2 N 0.7515(3) 0.1681(2) 0.23349(18) 0.0239(7) Uani 1 1 d . . . .
N3 N 0.6314(3) 0.1076(2) 0.37469(18) 0.0231(7) Uani 1 1 d . . . .
N4 N 0.3876(3) 0.2604(2) 0.42735(18) 0.0240(7) Uani 1 1 d . . . .
C1 C 0.2632(3) 0.3853(3) 0.2572(2) 0.0274(9) Uani 1 1 d . . . .
C2 C 0.2729(4) 0.4770(3) 0.2403(2) 0.0285(9) Uani 1 1 d . . . .
C3 C 0.1894(4) 0.5325(3) 0.2450(3) 0.0372(12) Uani 1 1 d . . . .
H3 H 0.1248 0.5126 0.2576 0.045 Uiso 1 1 calc R . . .
C4 C 0.1997(4) 0.6173(3) 0.2314(3) 0.0400(13) Uani 1 1 d . . . .
H4 H 0.1422 0.6550 0.2354 0.048 Uiso 1 1 calc R . . .
C5 C 0.2928(4) 0.6467(3) 0.2120(3) 0.0380(12) Uani 1 1 d . . . .
H5 H 0.2997 0.7047 0.2025 0.046 Uiso 1 1 calc R . . .
C6 C 0.3765(4) 0.5912(3) 0.2064(2) 0.0322(10) Uani 1 1 d . . . .
H6 H 0.4407 0.6118 0.1933 0.039 Uiso 1 1 calc R . . .
C7 C 0.3682(4) 0.5057(3) 0.2198(2) 0.0268(9) Uani 1 1 d . . . .
C8 C 0.4599(4) 0.4480(3) 0.2139(2) 0.0281(10) Uani 1 1 d . . . .
C9 C 0.5186(4) 0.4258(3) 0.2645(2) 0.0303(10) Uani 1 1 d . . . .
H9 H 0.4966 0.4427 0.3038 0.036 Uiso 1 1 calc R . . .
C10 C 0.6092(3) 0.3792(3) 0.2574(2) 0.0265(9) Uani 1 1 d . . . .
C11 C 0.6429(4) 0.3573(3) 0.1993(2) 0.0274(9) Uani 1 1 d . . . .
H11 H 0.7086 0.3312 0.1932 0.033 Uiso 1 1 calc R . . .
C12 C 0.5827(4) 0.3727(3) 0.1494(2) 0.0263(9) Uani 1 1 d . . . .
C13 C 0.4898(4) 0.4186(3) 0.1576(2) 0.0285(10) Uani 1 1 d . . . .
H13 H 0.4470 0.4297 0.1246 0.034 Uiso 1 1 calc R . . .
C14 C 0.6192(4) 0.3484(3) 0.0864(2) 0.0283(9) Uani 1 1 d . . . .
C15 C 0.6127(4) 0.4119(4) 0.0312(3) 0.0375(12) Uani 1 1 d . . . .
H15 H 0.5832 0.4651 0.0358 0.045 Uiso 1 1 calc R . . .
C16 C 0.6480(4) 0.3992(4) -0.0299(3) 0.0412(13) Uani 1 1 d . . . .
H16 H 0.6419 0.4430 -0.0665 0.049 Uiso 1 1 calc R . . .
C17 C 0.6915(4) 0.3229(4) -0.0367(3) 0.0389(12) Uani 1 1 d . . . .
H17 H 0.7177 0.3137 -0.0780 0.047 Uiso 1 1 calc R . . .
C18 C 0.6972(4) 0.2590(3) 0.0170(2) 0.0310(10) Uani 1 1 d . . . .
H18 H 0.7260 0.2059 0.0115 0.037 Uiso 1 1 calc R . . .
C19 C 0.6622(3) 0.2698(3) 0.0788(2) 0.0262(9) Uani 1 1 d . . . .
C20 C 0.6689(3) 0.1946(3) 0.1360(2) 0.0229(8) Uani 1 1 d . . . .
C21 C 0.6763(3) 0.1112(3) 0.1136(2) 0.0247(9) Uani 1 1 d . . . .
C22 C 0.7659(4) 0.0667(3) 0.0978(2) 0.0300(10) Uani 1 1 d . . . .
H22 H 0.8281 0.0874 0.0996 0.036 Uiso 1 1 calc R . . .
C23 C 0.7640(4) -0.0075(4) 0.0796(3) 0.0345(11) Uani 1 1 d . . . .
H23 H 0.8250 -0.0385 0.0691 0.041 Uiso 1 1 calc R . . .
C24 C 0.6728(4) -0.0368(4) 0.0768(3) 0.0359(11) Uani 1 1 d . . . .
H24 H 0.6695 -0.0871 0.0632 0.043 Uiso 1 1 calc R . . .
C25 C 0.5861(4) 0.0104(3) 0.0946(2) 0.0316(10) Uani 1 1 d . . . .
H25 H 0.5230 -0.0093 0.0935 0.038 Uiso 1 1 calc R . . .
C26 C 0.7627(3) 0.1956(3) 0.1693(2) 0.0233(8) Uani 1 1 d . . . .
C27 C 0.8530(4) 0.2218(3) 0.1358(2) 0.0289(10) Uani 1 1 d . . . .
H27 H 0.8591 0.2403 0.0905 0.035 Uiso 1 1 calc R . . .
C28 C 0.9338(4) 0.2205(3) 0.1694(2) 0.0326(11) Uani 1 1 d . . . .
H28 H 0.9966 0.2371 0.1473 0.039 Uiso 1 1 calc R . . .
C29 C 0.9220(4) 0.1947(3) 0.2359(3) 0.0321(11) Uani 1 1 d . . . .
H29 H 0.9755 0.1952 0.2603 0.039 Uiso 1 1 calc R . . .
C30 C 0.8304(4) 0.1684(3) 0.2656(2) 0.0296(10) Uani 1 1 d . . . .
H30 H 0.8226 0.1496 0.3109 0.036 Uiso 1 1 calc R . . .
C31 C 0.6740(4) 0.3554(3) 0.3113(2) 0.0285(10) Uani 1 1 d . . . .
C32 C 0.7609(4) 0.3976(4) 0.3026(3) 0.0475(16) Uani 1 1 d . . . .
H32 H 0.7759 0.4366 0.2636 0.057 Uiso 1 1 calc R . . .
C33 C 0.8251(5) 0.3838(5) 0.3492(4) 0.059(2) Uani 1 1 d . . . .
H33 H 0.8833 0.4136 0.3421 0.070 Uiso 1 1 calc R . . .
C34 C 0.8053(4) 0.3269(4) 0.4063(3) 0.0460(15) Uani 1 1 d . . . .
H34 H 0.8487 0.3182 0.4389 0.055 Uiso 1 1 calc R . . .
C35 C 0.7212(4) 0.2828(3) 0.4151(3) 0.0349(11) Uani 1 1 d . . . .
H35 H 0.7084 0.2427 0.4537 0.042 Uiso 1 1 calc R . . .
C36 C 0.6540(3) 0.2956(3) 0.3683(2) 0.0271(9) Uani 1 1 d . . . .
C37 C 0.5608(3) 0.2456(3) 0.3832(2) 0.0220(8) Uani 1 1 d . . . .
C38 C 0.5929(3) 0.1548(3) 0.4161(2) 0.0214(8) Uani 1 1 d . . . .
C39 C 0.5827(3) 0.1223(3) 0.4820(2) 0.0245(9) Uani 1 1 d . . . .
H39 H 0.5555 0.1565 0.5111 0.029 Uiso 1 1 calc R . . .
C40 C 0.6128(4) 0.0391(3) 0.5045(2) 0.0291(10) Uani 1 1 d . . . .
H40 H 0.6051 0.0156 0.5493 0.035 Uiso 1 1 calc R . . .
C41 C 0.6537(4) -0.0089(3) 0.4617(2) 0.0278(9) Uani 1 1 d . . . .
H41 H 0.6755 -0.0656 0.4760 0.033 Uiso 1 1 calc R . . .
C42 C 0.6624(3) 0.0281(3) 0.3968(2) 0.0252(9) Uani 1 1 d . . . .
H42 H 0.6916 -0.0044 0.3668 0.030 Uiso 1 1 calc R . . .
C43 C 0.4792(3) 0.2832(3) 0.4283(2) 0.0252(9) Uani 1 1 d . . . .
C44 C 0.4964(4) 0.3365(3) 0.4668(3) 0.0333(11) Uani 1 1 d . . . .
H44 H 0.5620 0.3519 0.4671 0.040 Uiso 1 1 calc R . . .
C45 C 0.4156(4) 0.3665(3) 0.5046(3) 0.0358(11) Uani 1 1 d . . . .
H45 H 0.4256 0.4036 0.5306 0.043 Uiso 1 1 calc R . . .
C46 C 0.3206(4) 0.3426(3) 0.5046(2) 0.0325(10) Uani 1 1 d . . . .
H46 H 0.2647 0.3617 0.5309 0.039 Uiso 1 1 calc R . . .
C47 C 0.3102(4) 0.2893(3) 0.4645(2) 0.0297(10) Uani 1 1 d . . . .
H47 H 0.2453 0.2727 0.4636 0.036 Uiso 1 1 calc R . . .
C48 C 0.4425(3) 0.0365(3) 0.3177(2) 0.0212(8) Uani 1 1 d . . . .
C49 C 0.4087(3) -0.0503(3) 0.3309(2) 0.0240(9) Uani 1 1 d . . . .
C50 C 0.3050(4) -0.0556(3) 0.3436(2) 0.0275(9) Uani 1 1 d . . . .
H50 H 0.2613 -0.0064 0.3413 0.033 Uiso 1 1 calc R . . .
C51 C 0.2654(4) -0.1325(4) 0.3597(3) 0.0362(12) Uani 1 1 d . . . .
H51 H 0.1948 -0.1359 0.3660 0.043 Uiso 1 1 calc R . . .
C52 C 0.3300(5) -0.2045(3) 0.3665(3) 0.0397(13) Uani 1 1 d . . . .
H52 H 0.3033 -0.2572 0.3795 0.048 Uiso 1 1 calc R . . .
C53 C 0.4321(4) -0.1998(3) 0.3543(3) 0.0377(12) Uani 1 1 d . . . .
H53 H 0.4753 -0.2494 0.3585 0.045 Uiso 1 1 calc R . . .
C54 C 0.4736(4) -0.1225(3) 0.3357(2) 0.0265(9) Uani 1 1 d . . . .
C55 C 0.58723(17) -0.1249(2) 0.32487(15) 0.0288(10) Uani 1 1 d . . . .
C56 C 0.6383(2) -0.0892(2) 0.26634(13) 0.0352(11) Uani 1 1 d G . . .
H56 H 0.6019 -0.0615 0.2317 0.042 Uiso 1 1 calc R . . .
C57 C 0.7425(2) -0.0940(2) 0.25842(14) 0.0405(12) Uani 1 1 d G . . .
H57 H 0.7774 -0.0696 0.2184 0.049 Uiso 1 1 calc R . . .
C58 C 0.79563(17) -0.1346(3) 0.30903(18) 0.0449(14) Uani 1 1 d G . . .
H58 H 0.8668 -0.1379 0.3036 0.054 Uiso 1 1 calc R . . .
C59 C 0.7446(2) -0.1703(2) 0.36756(15) 0.0392(12) Uani 1 1 d G . . .
H59 H 0.7809 -0.1980 0.4022 0.047 Uiso 1 1 calc R . . .
C60 C 0.6404(2) -0.1654(2) 0.37548(12) 0.0312(10) Uani 1 1 d G . . .
H60 H 0.6055 -0.1898 0.4155 0.037 Uiso 1 1 calc R . . .
C61 C 0.2833(4) 0.0467(3) 0.1874(2) 0.0292(10) Uani 1 1 d . . . .
C62 C 0.2057(4) -0.0081(3) 0.1787(3) 0.0320(10) Uani 1 1 d . . . .
C63 C 0.1059(4) 0.0161(4) 0.1964(3) 0.0411(13) Uani 1 1 d . . . .
H63 H 0.0906 0.0623 0.2163 0.049 Uiso 1 1 calc R . . .
C64 C 0.0282(5) -0.0256(5) 0.1857(4) 0.0560(18) Uani 1 1 d . . . .
H64 H -0.0396 -0.0068 0.1965 0.067 Uiso 1 1 calc R . . .
C65 C 0.0508(5) -0.0947(5) 0.1592(4) 0.060(2) Uani 1 1 d . . . .
H65 H -0.0017 -0.1246 0.1526 0.073 Uiso 1 1 calc R . . .
C66 C 0.1508(5) -0.1208(4) 0.1422(4) 0.0514(16) Uani 1 1 d . . . .
H66 H 0.1655 -0.1677 0.1232 0.062 Uiso 1 1 calc R . . .
C67 C 0.2299(4) -0.0790(3) 0.1525(3) 0.0353(11) Uani 1 1 d . . . .
C68 C 0.3342(2) -0.1153(2) 0.13714(15) 0.0292(10) Uani 1 1 d . . . .
C69 C 0.3927(2) -0.1471(2) 0.18685(12) 0.0306(10) Uani 1 1 d G . . .
H69 H 0.3691 -0.1403 0.2291 0.037 Uiso 1 1 calc R . . .
C70 C 0.4856(2) -0.1890(2) 0.17467(14) 0.0353(11) Uani 1 1 d G . . .
H70 H 0.5256 -0.2108 0.2086 0.042 Uiso 1 1 calc R . . .
C71 C 0.5201(2) -0.1991(2) 0.11279(17) 0.0374(12) Uani 1 1 d G . . .
H71 H 0.5836 -0.2277 0.1045 0.045 Uiso 1 1 calc R . . .
C72 C 0.4616(3) -0.1672(2) 0.06309(12) 0.0406(12) Uani 1 1 d G . . .
H72 H 0.4851 -0.1740 0.0208 0.049 Uiso 1 1 calc R . . .
C73 C 0.3686(2) -0.1253(2) 0.07526(13) 0.0385(12) Uani 1 1 d G . . .
H73 H 0.3286 -0.1035 0.0413 0.046 Uiso 1 1 calc R . . .
C74 C 0.1430(3) 0.1751(3) 0.3542(2) 0.0269(9) Uani 1 1 d . . . .
C75 C 0.0531(3) 0.1368(3) 0.3959(2) 0.0295(10) Uani 1 1 d . . . .
C76 C 0.0192(4) 0.0694(4) 0.3803(3) 0.0367(12) Uani 1 1 d . . . .
H76 H 0.0512 0.0495 0.3439 0.044 Uiso 1 1 calc R . . .
C77 C -0.0619(4) 0.0300(4) 0.4175(3) 0.0484(17) Uani 1 1 d . . . .
H77 H -0.0848 -0.0164 0.4062 0.058 Uiso 1 1 calc R . . .
C78 C -0.1084(4) 0.0581(5) 0.4700(3) 0.056(2) Uani 1 1 d . . . .
H78 H -0.1623 0.0303 0.4960 0.067 Uiso 1 1 calc R . . .
C79 C -0.0768(4) 0.1270(4) 0.4852(3) 0.0460(15) Uani 1 1 d . . . .
H79 H -0.1110 0.1472 0.5209 0.055 Uiso 1 1 calc R . . .
C80 C 0.0052(4) 0.1679(4) 0.4489(3) 0.0343(11) Uani 1 1 d . . . .
C81 C 0.0328(3) 0.2435(2) 0.4664(2) 0.0415(13) Uani 1 1 d . . . .
C82 C 0.0539(3) 0.3138(2) 0.41948(16) 0.0433(14) Uani 1 1 d G . . .
H82 H 0.0577 0.3121 0.3754 0.052 Uiso 1 1 calc R . . .
C83 C 0.0696(3) 0.3867(2) 0.4370(2) 0.0575(19) Uani 1 1 d G . . .
H83 H 0.0840 0.4348 0.4050 0.069 Uiso 1 1 calc R . . .
C84 C 0.0640(3) 0.3892(3) 0.5016(3) 0.069(2) Uani 1 1 d G . . .
H84 H 0.0747 0.4390 0.5136 0.083 Uiso 1 1 calc R . . .
C85 C 0.0429(4) 0.3189(3) 0.54853(19) 0.068(2) Uani 1 1 d G . . .
H85 H 0.0391 0.3206 0.5926 0.081 Uiso 1 1 calc R . . .
C86 C 0.0273(3) 0.2460(3) 0.53096(17) 0.0565(18) Uani 1 1 d G . . .
H86 H 0.0128 0.1979 0.5631 0.068 Uiso 1 1 calc R . . .
C87 C 0.3049(4) 0.2539(3) 0.0783(2) 0.0274(9) Uani 1 1 d . . . .
C88 C 0.3058(4) 0.3000(3) 0.0094(2) 0.0299(10) Uani 1 1 d . . . .
C89 C 0.3860(4) 0.3467(3) -0.0151(3) 0.0361(11) Uani 1 1 d . . . .
H89 H 0.4380 0.3455 0.0109 0.043 Uiso 1 1 calc R . . .
C90 C 0.3925(6) 0.3959(4) -0.0772(3) 0.0460(15) Uani 1 1 d . . . .
H90 H 0.4487 0.4273 -0.0936 0.055 Uiso 1 1 calc R . . .
C91 C 0.3168(6) 0.3980(5) -0.1138(3) 0.060(2) Uani 1 1 d . . . .
H91 H 0.3185 0.4338 -0.1551 0.072 Uiso 1 1 calc R . . .
C92 C 0.2390(5) 0.3496(5) -0.0921(3) 0.0521(17) Uani 1 1 d . . . .
H92 H 0.1896 0.3496 -0.1197 0.063 Uiso 1 1 calc R . . .
C93 C 0.2298(4) 0.2989(4) -0.0293(2) 0.0403(13) Uani 1 1 d . . . .
C94 C 0.1474(3) 0.2411(3) -0.01024(19) 0.0468(16) Uani 1 1 d . . . .
C99 C 0.1664(3) 0.1592(3) 0.02118(19) 0.0516(18) Uani 1 1 d G . . .
H99 H 0.2296 0.1410 0.0365 0.062 Uiso 1 1 calc R . . .
C98 C 0.0930(4) 0.1038(3) 0.0302(2) 0.077(3) Uani 1 1 d G . . .
H98 H 0.1060 0.0478 0.0517 0.093 Uiso 1 1 calc R . . .
C97 C 0.0006(3) 0.1303(4) 0.0078(3) 0.091(4) Uani 1 1 d G . . .
H97 H -0.0496 0.0925 0.0140 0.109 Uiso 1 1 calc R . . .
C96 C -0.0184(2) 0.2123(5) -0.0236(2) 0.095(4) Uani 1 1 d G . . .
H96 H -0.0816 0.2304 -0.0389 0.114 Uiso 1 1 calc R . . .
C95 C 0.0550(3) 0.2677(3) -0.0326(2) 0.069(3) Uani 1 1 d G . . .
H95 H 0.0420 0.3237 -0.0541 0.082 Uiso 1 1 calc R . . .
Cl1 Cl 0.4198(2) 0.56481(14) 0.39982(16) 0.0961(9) Uani 1 1 d . . A 1
Cl2 Cl 0.2050(3) 0.5761(2) 0.43044(18) 0.1217(13) Uani 1 1 d . . A 1
C100 C 0.3061(6) 0.5382(5) 0.3834(4) 0.0614(19) Uani 1 1 d . . A 1
H10K H 0.2981 0.5607 0.3375 0.074 Uiso 1 1 calc R . A 1
H10L H 0.3069 0.4770 0.3913 0.074 Uiso 1 1 calc R . A 1
Cl3 Cl 0.1711(12) 0.4559(8) 0.0851(7) 0.036(5) Uiso 0.080(5) 1 d D P B 2
Cl4 Cl 0.0997(15) 0.6035(8) -0.0008(8) 0.049(6) Uiso 0.080(5) 1 d D P B 2
C105 C 0.133(5) 0.4999(10) 0.0122(12) 0.03(4) Uiso 0.080(5) 1 d D P B 2
H10M H 0.1873 0.4895 -0.0214 0.040 Uiso 0.080(5) 1 calc R P B 2
H10N H 0.0745 0.4715 0.0069 0.040 Uiso 0.080(5) 1 calc R P B 2
Cl5 Cl 0.64660(18) -0.3779(3) 0.3027(4) 0.113(5) Uiso 0.2 1 d D P . .
Cl6 Cl 0.85874(15) -0.3528(6) 0.2778(5) 0.201(12) Uiso 0.2 1 d D P . .
C106 C 0.73998(19) -0.3208(4) 0.2600(3) 0.059(9) Uiso 0.2 1 d D P . .
H10O H 0.7381 -0.3194 0.2139 0.071 Uiso 0.2 1 calc R P . .
H10P H 0.7250 -0.2631 0.2661 0.071 Uiso 0.2 1 calc R P . .
O14 O 0.0619(6) 0.5215(5) 0.0676(4) 0.057(2) Uiso 0.652(10) 1 d . P C 1
C101 C -0.0224(12) 0.4785(10) 0.1715(7) 0.080(4) Uiso 0.652(10) 1 d . P C 1
H10A H -0.0856 0.4670 0.1589 0.121 Uiso 0.652(10) 1 calc GR P C 1
H10B H -0.0242 0.5375 0.1723 0.121 Uiso 0.652(10) 1 calc GR P C 1
H10C H -0.0130 0.4450 0.2144 0.121 Uiso 0.652(10) 1 calc GR P C 1
C102 C 0.0648(10) 0.4565(8) 0.1231(6) 0.065(3) Uiso 0.652(10) 1 d . P C 1
H10D H 0.1295 0.4526 0.1410 0.078 Uiso 0.652(10) 1 calc R P C 1
H10E H 0.0567 0.4027 0.1125 0.078 Uiso 0.652(10) 1 calc R P C 1
C103 C 0.1301(12) 0.4997(7) 0.0168(7) 0.054(8) Uiso 0.652(10) 1 d . P C 1
H10F H 0.1078 0.4520 0.0034 0.064 Uiso 0.652(10) 1 calc R P C 1
H10G H 0.1976 0.4839 0.0309 0.064 Uiso 0.652(10) 1 calc R P C 1
C104 C 0.1336(9) 0.5738(7) -0.0385(6) 0.059(3) Uiso 0.652(10) 1 d . P C 1
H10H H 0.1816 0.5606 -0.0739 0.088 Uiso 0.652(10) 1 calc GR P C 1
H10I H 0.1546 0.6210 -0.0245 0.088 Uiso 0.652(10) 1 calc GR P C 1
H10J H 0.0669 0.5880 -0.0529 0.088 Uiso 0.652(10) 1 calc GR P C 1

loop_
_atom_site_aniso_label
_atom_site_aniso_U_11
_atom_site_aniso_U_22
_atom_site_aniso_U_33
_atom_site_aniso_U_23
_atom_site_aniso_U_13
_atom_site_aniso_U_12
Mn1 0.0183(3) 0.0278(3) 0.0172(3) 0.0006(2) -0.0028(2) -0.0039(2)
Mn2 0.0163(3) 0.0239(3) 0.0198(3) -0.0016(2) -0.0052(2) -0.0031(2)
Mn3 0.0184(3) 0.0263(3) 0.0198(3) -0.0026(2) -0.0028(2) -0.0040(2)
Mn4 0.0194(3) 0.0279(3) 0.0204(3) -0.0030(3) -0.0048(2) -0.0036(2)
O1 0.0187(14) 0.0274(16) 0.0167(13) 0.0011(11) -0.0016(11) -0.0049(12)
O2 0.0192(14) 0.0286(16) 0.0214(14) 0.0014(12) -0.0066(11) -0.0063(12)
O3 0.0200(14) 0.0240(15) 0.0204(14) -0.0021(12) -0.0045(11) -0.0010(11)
O4 0.0199(14) 0.0253(15) 0.0219(15) -0.0007(12) -0.0007(11) -0.0038(12)
O5 0.0275(16) 0.0240(15) 0.0197(14) -0.0002(12) -0.0006(12) -0.0030(12)
O6 0.0272(17) 0.036(2) 0.041(2) -0.0086(16) -0.0082(15) -0.0082(14)
O7 0.055(2) 0.0264(18) 0.0331(19) -0.0079(15) -0.0068(17) -0.0044(16)
O8 0.0294(18) 0.042(2) 0.0257(17) 0.0000(15) -0.0103(14) -0.0038(15)
O9 0.0290(17) 0.043(2) 0.0197(15) -0.0028(14) -0.0043(13) -0.0068(15)
O10 0.0248(17) 0.053(2) 0.0257(17) -0.0032(16) -0.0020(13) -0.0110(16)
O11 0.0157(14) 0.0340(18) 0.0370(19) -0.0003(14) -0.0045(13) -0.0044(13)
O12 0.0261(16) 0.0294(17) 0.0328(18) -0.0017(14) -0.0062(14) 0.0018(13)
O13 0.040(2) 0.0288(18) 0.045(2) -0.0054(16) -0.0177(17) 0.0030(15)
N1 0.0267(19) 0.030(2) 0.0205(17) -0.0034(15) -0.0012(14) -0.0044(15)
N2 0.0200(17) 0.0287(19) 0.0206(17) 0.0008(14) -0.0031(13) -0.0032(14)
N3 0.0180(16) 0.0297(19) 0.0195(17) 0.0010(14) -0.0043(13) -0.0024(14)
N4 0.0223(18) 0.0247(18) 0.0246(18) -0.0038(14) -0.0046(14) -0.0009(14)
C1 0.019(2) 0.026(2) 0.036(2) -0.0046(19) -0.0045(18) -0.0003(16)
C2 0.026(2) 0.026(2) 0.032(2) -0.0033(18) -0.0081(18) 0.0015(18)
C3 0.026(2) 0.032(3) 0.051(3) -0.004(2) -0.009(2) 0.002(2)
C4 0.038(3) 0.031(3) 0.052(3) -0.007(2) -0.017(3) 0.006(2)
C5 0.041(3) 0.029(3) 0.041(3) 0.001(2) -0.009(2) -0.001(2)
C6 0.034(3) 0.031(2) 0.030(2) 0.0001(19) -0.007(2) -0.002(2)
C7 0.028(2) 0.027(2) 0.023(2) 0.0015(17) -0.0081(17) -0.0008(17)
C8 0.024(2) 0.027(2) 0.027(2) 0.0072(18) -0.0037(17) -0.0017(17)
C9 0.028(2) 0.031(2) 0.030(2) 0.0015(19) -0.0051(18) -0.0064(18)
C10 0.021(2) 0.027(2) 0.030(2) 0.0016(18) -0.0063(17) -0.0066(17)
C11 0.023(2) 0.025(2) 0.030(2) 0.0051(18) -0.0022(17) -0.0070(17)
C12 0.026(2) 0.023(2) 0.025(2) 0.0032(17) 0.0013(17) -0.0037(17)
C13 0.029(2) 0.024(2) 0.028(2) 0.0032(18) -0.0044(18) -0.0022(18)
C14 0.028(2) 0.030(2) 0.022(2) 0.0033(17) -0.0036(17) -0.0032(18)
C15 0.036(3) 0.034(3) 0.033(3) 0.008(2) 0.000(2) 0.000(2)
C16 0.042(3) 0.046(3) 0.026(2) 0.009(2) -0.001(2) 0.001(2)
C17 0.040(3) 0.048(3) 0.023(2) 0.000(2) 0.000(2) 0.001(2)
C18 0.025(2) 0.044(3) 0.020(2) 0.0010(19) 0.0002(17) -0.003(2)
C19 0.0194(19) 0.038(3) 0.0189(19) 0.0020(17) -0.0032(15) -0.0060(17)
C20 0.0171(18) 0.031(2) 0.0181(18) -0.0004(16) 0.0014(14) -0.0038(16)
C21 0.023(2) 0.033(2) 0.0167(18) -0.0008(16) -0.0013(15) -0.0054(17)
C22 0.024(2) 0.036(3) 0.028(2) -0.0057(19) 0.0008(18) -0.0012(19)
C23 0.029(2) 0.042(3) 0.031(2) -0.013(2) 0.0029(19) 0.004(2)
C24 0.035(3) 0.040(3) 0.033(3) -0.012(2) 0.002(2) -0.004(2)
C25 0.031(2) 0.039(3) 0.026(2) -0.008(2) 0.0005(18) -0.006(2)
C26 0.022(2) 0.026(2) 0.0203(19) 0.0000(16) -0.0037(15) -0.0012(16)
C27 0.024(2) 0.035(3) 0.024(2) -0.0004(18) -0.0012(17) -0.0037(18)
C28 0.021(2) 0.044(3) 0.030(2) 0.002(2) -0.0029(18) -0.0084(19)
C29 0.020(2) 0.042(3) 0.034(3) -0.001(2) -0.0084(18) -0.0065(19)
C30 0.022(2) 0.038(3) 0.025(2) 0.0012(19) -0.0050(17) -0.0013(18)
C31 0.023(2) 0.027(2) 0.033(2) 0.0031(18) -0.0084(18) -0.0048(17)
C32 0.032(3) 0.046(3) 0.057(4) 0.019(3) -0.016(3) -0.020(2)
C33 0.034(3) 0.064(4) 0.071(5) 0.021(4) -0.025(3) -0.027(3)
C34 0.031(3) 0.048(3) 0.057(4) 0.006(3) -0.024(3) -0.010(2)
C35 0.026(2) 0.039(3) 0.038(3) 0.005(2) -0.015(2) -0.008(2)
C36 0.021(2) 0.030(2) 0.030(2) 0.0002(18) -0.0100(17) -0.0070(17)
C37 0.0193(19) 0.024(2) 0.0219(19) 0.0000(16) -0.0074(15) -0.0027(15)
C38 0.0117(16) 0.030(2) 0.0221(19) -0.0009(16) -0.0046(14) -0.0056(15)
C39 0.023(2) 0.032(2) 0.0179(19) -0.0020(17) -0.0047(15) -0.0058(17)
C40 0.028(2) 0.037(3) 0.021(2) 0.0018(18) -0.0043(17) -0.0119(19)
C41 0.026(2) 0.027(2) 0.027(2) 0.0025(18) -0.0058(17) -0.0055(18)
C42 0.022(2) 0.030(2) 0.022(2) 0.0007(17) -0.0029(16) -0.0055(17)
C43 0.024(2) 0.024(2) 0.027(2) -0.0005(17) -0.0094(17) -0.0016(16)
C44 0.033(3) 0.034(3) 0.036(3) -0.007(2) -0.012(2) -0.004(2)
C45 0.042(3) 0.035(3) 0.036(3) -0.011(2) -0.016(2) -0.002(2)
C46 0.035(3) 0.035(3) 0.029(2) -0.009(2) -0.011(2) 0.007(2)
C47 0.025(2) 0.033(2) 0.030(2) -0.0072(19) -0.0060(18) 0.0038(18)
C48 0.0205(19) 0.024(2) 0.0181(18) 0.0002(15) -0.0053(15) -0.0036(15)
C49 0.025(2) 0.026(2) 0.0198(19) 0.0006(16) -0.0044(16) -0.0091(17)
C50 0.029(2) 0.032(2) 0.022(2) -0.0061(18) 0.0002(17) -0.0089(19)
C51 0.034(3) 0.045(3) 0.031(3) -0.007(2) 0.002(2) -0.017(2)
C52 0.055(3) 0.029(3) 0.035(3) 0.000(2) -0.004(2) -0.018(2)
C53 0.045(3) 0.029(3) 0.035(3) 0.007(2) -0.011(2) -0.007(2)
C54 0.034(2) 0.027(2) 0.0187(19) -0.0024(16) -0.0072(17) -0.0012(18)
C55 0.034(2) 0.025(2) 0.027(2) -0.0042(18) -0.0077(19) 0.0038(18)
C56 0.037(3) 0.038(3) 0.027(2) -0.005(2) -0.003(2) 0.006(2)
C57 0.033(3) 0.050(3) 0.036(3) -0.008(2) 0.000(2) 0.001(2)
C58 0.035(3) 0.049(3) 0.047(3) -0.007(3) -0.006(2) 0.007(2)
C59 0.036(3) 0.041(3) 0.039(3) -0.006(2) -0.011(2) 0.008(2)
C60 0.037(3) 0.027(2) 0.028(2) -0.0017(18) -0.0076(19) 0.0037(19)
C61 0.030(2) 0.027(2) 0.031(2) -0.0028(18) -0.0076(19) -0.0046(18)
C62 0.028(2) 0.037(3) 0.035(3) -0.013(2) -0.0044(19) -0.007(2)
C63 0.034(3) 0.045(3) 0.047(3) -0.016(3) -0.002(2) -0.003(2)
C64 0.025(3) 0.067(5) 0.080(5) -0.027(4) 0.002(3) -0.005(3)
C65 0.034(3) 0.073(5) 0.084(5) -0.028(4) -0.009(3) -0.019(3)
C66 0.041(3) 0.048(4) 0.076(5) -0.029(3) -0.013(3) -0.009(3)
C67 0.030(2) 0.033(3) 0.045(3) -0.010(2) -0.007(2) -0.008(2)
C68 0.030(2) 0.027(2) 0.032(2) -0.0090(19) -0.0048(19) -0.0055(18)
C69 0.036(3) 0.032(2) 0.026(2) -0.0088(19) -0.0046(19) -0.006(2)
C70 0.035(3) 0.035(3) 0.035(3) -0.004(2) -0.010(2) -0.001(2)
C71 0.036(3) 0.037(3) 0.044(3) -0.019(2) -0.002(2) -0.003(2)
C72 0.042(3) 0.045(3) 0.037(3) -0.017(2) 0.000(2) -0.002(2)
C73 0.042(3) 0.045(3) 0.034(3) -0.015(2) -0.013(2) 0.000(2)
C74 0.0180(19) 0.027(2) 0.034(2) -0.0029(18) -0.0021(17) -0.0023(16)
C75 0.0166(19) 0.038(3) 0.029(2) 0.0038(19) -0.0043(17) -0.0036(18)
C76 0.027(2) 0.040(3) 0.042(3) 0.003(2) -0.011(2) -0.010(2)
C77 0.031(3) 0.050(3) 0.058(4) 0.019(3) -0.020(3) -0.022(2)
C78 0.026(3) 0.076(5) 0.050(4) 0.030(3) -0.010(3) -0.015(3)
C79 0.022(2) 0.063(4) 0.040(3) 0.012(3) 0.003(2) -0.004(2)
C80 0.018(2) 0.044(3) 0.034(3) 0.004(2) -0.0012(18) 0.0016(19)
C81 0.023(2) 0.050(3) 0.048(3) -0.009(3) -0.003(2) 0.009(2)
C82 0.023(2) 0.047(3) 0.057(4) -0.010(3) -0.005(2) 0.007(2)
C83 0.036(3) 0.047(4) 0.095(6) -0.025(4) -0.023(3) 0.011(3)
C84 0.040(4) 0.074(5) 0.108(7) -0.051(5) -0.030(4) 0.027(4)
C85 0.042(4) 0.094(6) 0.073(5) -0.039(5) -0.013(4) 0.022(4)
C86 0.038(3) 0.072(5) 0.052(4) -0.015(3) 0.001(3) 0.021(3)
C87 0.031(2) 0.029(2) 0.022(2) 0.0002(17) -0.0061(17) -0.0057(18)
C88 0.029(2) 0.034(2) 0.022(2) 0.0019(18) -0.0028(17) 0.0024(19)
C89 0.045(3) 0.034(3) 0.028(2) -0.004(2) -0.004(2) -0.003(2)
C90 0.067(4) 0.034(3) 0.032(3) -0.003(2) 0.007(3) -0.007(3)
C91 0.079(5) 0.057(4) 0.026(3) 0.011(3) 0.003(3) 0.015(4)
C92 0.047(3) 0.082(5) 0.021(2) -0.004(3) -0.009(2) 0.016(3)
C93 0.033(3) 0.063(4) 0.023(2) -0.005(2) -0.004(2) 0.002(2)
C94 0.030(3) 0.093(5) 0.025(2) -0.028(3) 0.002(2) -0.015(3)
C99 0.042(3) 0.088(5) 0.035(3) -0.032(3) 0.009(2) -0.027(3)
C98 0.066(5) 0.127(8) 0.056(4) -0.060(5) 0.035(4) -0.055(5)
C97 0.048(4) 0.186(12) 0.066(5) -0.083(7) 0.031(4) -0.061(6)
C96 0.032(4) 0.217(14) 0.055(5) -0.064(7) 0.008(3) -0.032(6)
C95 0.030(3) 0.146(8) 0.035(3) -0.032(4) -0.006(2) 0.000(4)
Cl1 0.1022(19) 0.0530(12) 0.146(2) -0.0130(13) -0.0729(18) -0.0083(11)
Cl2 0.137(3) 0.095(2) 0.133(3) -0.0584(19) 0.070(2) -0.0429(19)
C100 0.070(5) 0.057(4) 0.063(5) -0.017(4) -0.021(4) -0.006(4)

loop_
_atom_type_symbol
_atom_type_description
_atom_type_scat_dispersion_real
_atom_type_scat_dispersion_imag
_atom_type_scat_source
C C 0.0033 0.0016 'International Tables Vol C Tables 4.2.6.8 and 6.1.1.4'
H H 0.0000 0.0000 'International Tables Vol C Tables 4.2.6.8 and 6.1.1.4'
Cl Cl 0.1484 0.1585 'International Tables Vol C Tables 4.2.6.8 and 6.1.1.4'
Mn Mn 0.3368 0.7283 'International Tables Vol C Tables 4.2.6.8 and 6.1.1.4'
N N 0.0061 0.0033 'International Tables Vol C Tables 4.2.6.8 and 6.1.1.4'
O O 0.0106 0.0060 'International Tables Vol C Tables 4.2.6.8 and 6.1.1.4'

loop_
_geom_angle_atom_site_label_1
_geom_angle_atom_site_label_2
_geom_angle_atom_site_label_3
_geom_angle
O1 Mn1 Mn3 40.20(8)
O1 Mn1 O4 84.94(12)
O1 Mn1 N2 76.76(13)
O1 Mn1 N3 169.06(14)
O2 Mn1 Mn3 109.41(9)
O2 Mn1 O1 113.51(13)
O2 Mn1 O4 115.60(12)
O2 Mn1 N2 122.90(14)
O2 Mn1 N3 76.19(14)
O4 Mn1 Mn3 48.78(8)
O4 Mn1 N2 121.31(14)
O4 Mn1 N3 95.50(13)
N2 Mn1 Mn3 110.58(10)
N2 Mn1 N3 93.82(14)
N3 Mn1 Mn3 143.44(10)
O2 Mn2 O3 86.24(12)
O2 Mn2 O5 91.67(12)
O2 Mn2 O12 99.21(13)
O2 Mn2 N4 73.45(13)
O3 Mn2 O5 86.87(12)
O3 Mn2 O12 85.08(13)
O3 Mn2 N4 155.07(13)
O5 Mn2 N4 107.60(13)
O11 Mn2 O2 160.23(13)
O11 Mn2 O3 111.67(13)
O11 Mn2 O5 81.43(13)
O11 Mn2 O12 90.90(13)
O11 Mn2 N4 90.91(14)
O12 Mn2 O5 165.98(13)
O12 Mn2 N4 84.11(14)
O1 Mn3 Mn1 38.60(8)
O1 Mn3 O3 79.95(12)
O1 Mn3 O4 77.17(11)
O1 Mn3 O6 157.66(14)
O1 Mn3 O8 103.99(13)
O1 Mn3 N1 73.29(14)
O3 Mn3 Mn1 64.47(8)
O3 Mn3 O4 80.31(11)
O3 Mn3 N1 153.12(13)
O4 Mn3 Mn1 42.11(8)
O6 Mn3 Mn1 134.37(11)
O6 Mn3 O3 118.05(13)
O6 Mn3 O4 92.25(13)
O6 Mn3 N1 87.50(15)
O8 Mn3 Mn1 134.69(11)
O8 Mn3 O3 89.39(13)
O8 Mn3 O4 169.32(13)
O8 Mn3 O6 90.06(15)
O8 Mn3 N1 99.40(15)
N1 Mn3 Mn1 92.15(10)
N1 Mn3 O4 91.12(13)
O3 Mn4 O7 86.66(14)
O3 Mn4 O13 90.81(14)
O9 Mn4 O3 112.62(13)
O9 Mn4 O7 94.11(15)
O9 Mn4 O13 92.96(15)
O10 Mn4 O3 114.43(13)
O10 Mn4 O7 82.63(16)
O10 Mn4 O9 132.52(14)
O10 Mn4 O13 92.43(17)
O13 Mn4 O7 172.93(15)
Mn1 O1 Mn3 101.19(12)
C20 O1 Mn1 119.4(3)
C20 O1 Mn3 120.9(3)
Mn1 O2 Mn2 105.05(14)
C37 O2 Mn1 115.9(3)
C37 O2 Mn2 118.1(3)
Mn2 O3 Mn3 139.63(15)
Mn4 O3 Mn2 100.23(13)
Mn4 O3 Mn3 99.38(13)
Mn1 O4 Mn3 89.11(11)
C48 O4 Mn1 115.8(3)
C48 O4 Mn3 118.3(3)
C48 O5 Mn2 131.8(3)
C61 O6 Mn3 110.8(3)
C61 O7 Mn4 138.9(3)
C87 O8 Mn3 141.8(3)
C87 O9 Mn4 117.5(3)
C74 O10 Mn4 132.3(3)
C74 O11 Mn2 129.6(3)
C1 O12 Mn2 133.2(3)
C1 O13 Mn4 124.4(3)
C21 N1 Mn3 115.2(3)
C25 N1 Mn3 123.6(3)
C25 N1 C21 118.8(4)
C26 N2 Mn1 113.5(3)
C30 N2 Mn1 126.2(3)
C30 N2 C26 118.0(4)
C38 N3 Mn1 112.8(3)
C38 N3 C42 119.5(4)
C42 N3 Mn1 124.8(3)
C43 N4 Mn2 115.3(3)
C43 N4 C47 119.2(4)
C47 N4 Mn2 121.2(3)
O12 C1 C2 116.2(4)
O13 C1 O12 126.7(5)
O13 C1 C2 117.1(4)
C3 C2 C1 120.7(5)
C3 C2 C7 120.4(5)
C7 C2 C1 118.9(4)
C2 C3 H3 119.9
C2 C3 C4 120.3(5)
C4 C3 H3 119.9
C3 C4 H4 119.9
C5 C4 C3 120.2(5)
C5 C4 H4 119.9
C4 C5 H5 120.2
C4 C5 C6 119.6(5)
C6 C5 H5 120.2
C5 C6 H6 119.4
C5 C6 C7 121.3(5)
C7 C6 H6 119.4
C2 C7 C8 122.0(4)
C6 C7 C2 118.2(5)
C6 C7 C8 119.8(4)
C9 C8 C7 119.1(5)
C9 C8 C13 119.7(5)
C13 C8 C7 121.2(4)
C8 C9 H9 120.1
C10 C9 C8 119.8(5)
C10 C9 H9 120.1
C9 C10 C31 120.5(5)
C11 C10 C9 119.9(4)
C11 C10 C31 119.5(4)
C10 C11 H11 119.2
C10 C11 C12 121.6(4)
C12 C11 H11 119.2
C11 C12 C13 117.8(5)
C11 C12 C14 121.5(4)
C13 C12 C14 120.4(4)
C8 C13 C12 120.6(5)
C8 C13 H13 119.7
C12 C13 H13 119.7
C15 C14 C12 116.0(5)
C19 C14 C12 125.7(4)
C19 C14 C15 118.3(5)
C14 C15 H15 118.9
C16 C15 C14 122.1(5)
C16 C15 H15 118.9
C15 C16 H16 120.4
C17 C16 C15 119.1(5)
C17 C16 H16 120.4
C16 C17 H17 120.2
C16 C17 C18 119.7(5)
C18 C17 H17 120.2
C17 C18 H18 118.8
C17 C18 C19 122.4(5)
C19 C18 H18 118.8
C14 C19 C20 122.5(4)
C18 C19 C14 118.3(4)
C18 C19 C20 119.2(5)
O1 C20 C19 109.2(4)
O1 C20 C21 107.6(3)
O1 C20 C26 110.6(4)
C19 C20 C21 111.4(4)
C26 C20 C19 110.3(4)
C26 C20 C21 107.7(4)
N1 C21 C20 114.6(4)
N1 C21 C22 120.9(5)
C22 C21 C20 124.4(4)
C21 C22 H22 120.2
C23 C22 C21 119.7(5)
C23 C22 H22 120.2
C22 C23 H23 120.2
C22 C23 C24 119.7(5)
C24 C23 H23 120.2
C23 C24 H24 121.3
C23 C24 C25 117.3(5)
C25 C24 H24 121.3
N1 C25 C24 123.5(5)
N1 C25 H25 118.3
C24 C25 H25 118.3
N2 C26 C20 115.1(4)
N2 C26 C27 122.1(4)
C27 C26 C20 122.8(4)
C26 C27 H27 120.4
C28 C27 C26 119.1(4)
C28 C27 H27 120.4
C27 C28 H28 120.4
C27 C28 C29 119.1(4)
C29 C28 H28 120.4
C28 C29 H29 120.9
C30 C29 C28 118.2(4)
C30 C29 H29 120.9
N2 C30 C29 123.3(4)
N2 C30 H30 118.3
C29 C30 H30 118.3
C32 C31 C10 115.5(4)
C32 C31 C36 118.9(5)
C36 C31 C10 125.5(4)
C31 C32 H32 119.2
C33 C32 C31 121.5(5)
C33 C32 H32 119.2
C32 C33 H33 119.8
C32 C33 C34 120.4(5)
C34 C33 H33 119.8
C33 C34 H34 120.6
C33 C34 C35 118.9(5)
C35 C34 H34 120.6
C34 C35 H35 119.0
C34 C35 C36 122.0(5)
C36 C35 H35 119.0
C31 C36 C35 118.2(4)
C31 C36 C37 123.5(4)
C35 C36 C37 118.3(4)
O2 C37 C36 112.6(4)
O2 C37 C38 106.9(4)
O2 C37 C43 108.5(3)
C36 C37 C38 108.4(3)
C36 C37 C43 110.9(4)
C43 C37 C38 109.4(3)
N3 C38 C37 113.5(4)
N3 C38 C39 121.0(4)
C39 C38 C37 125.5(4)
C38 C39 H39 120.4
C38 C39 C40 119.2(4)
C40 C39 H39 120.4
C39 C40 H40 120.2
C41 C40 C39 119.5(4)
C41 C40 H40 120.2
C40 C41 H41 121.0
C40 C41 C42 118.0(5)
C42 C41 H41 121.0
N3 C42 C41 122.8(5)
N3 C42 H42 118.6
C41 C42 H42 118.6
N4 C43 C37 113.6(4)
N4 C43 C44 121.7(5)
C44 C43 C37 124.7(4)
C43 C44 H44 120.7
C45 C44 C43 118.6(5)
C45 C44 H44 120.7
C44 C45 H45 119.9
C46 C45 C44 120.2(5)
C46 C45 H45 119.9
C45 C46 H46 121.3
C45 C46 C47 117.4(5)
C47 C46 H46 121.3
N4 C47 C46 122.9(5)
N4 C47 H47 118.5
C46 C47 H47 118.5
O4 C48 C49 118.8(4)
O5 C48 O4 124.6(4)
O5 C48 C49 116.6(4)
C50 C49 C48 115.3(4)
C50 C49 C54 120.2(4)
C54 C49 C48 124.4(4)
C49 C50 H50 119.8
C51 C50 C49 120.4(5)
C51 C50 H50 119.8
C50 C51 H51 120.2
C50 C51 C52 119.5(5)
C52 C51 H51 120.2
C51 C52 H52 119.8
C53 C52 C51 120.4(5)
C53 C52 H52 119.8
C52 C53 H53 119.5
C52 C53 C54 121.0(5)
C54 C53 H53 119.5
C49 C54 C53 118.5(5)
C49 C54 C55 125.1(4)
C53 C54 C55 116.4(4)
C56 C55 C54 122.1(3)
C56 C55 C60 120.0
C60 C55 C54 117.9(3)
C55 C56 H56 120.0
C55 C56 C57 120.0
C57 C56 H56 120.0
C56 C57 H57 120.0
C56 C57 C58 120.0
C58 C57 H57 120.0
C57 C58 H58 120.0
C59 C58 C57 120.0
C59 C58 H58 120.0
C58 C59 H59 120.0
C58 C59 C60 120.0
C60 C59 H59 120.0
C55 C60 H60 120.0
C59 C60 C55 120.0
C59 C60 H60 120.0
O6 C61 O7 123.3(5)
O6 C61 C62 120.1(5)
O7 C61 C62 116.6(5)
C63 C62 C61 116.7(5)
C63 C62 C67 119.9(5)
C67 C62 C61 123.4(5)
C62 C63 H63 119.2
C64 C63 C62 121.6(6)
C64 C63 H63 119.2
C63 C64 H64 120.4
C65 C64 C63 119.1(6)
C65 C64 H64 120.4
C64 C65 H65 120.0
C64 C65 C66 120.0(6)
C66 C65 H65 120.0
C65 C66 H66 119.3
C65 C66 C67 121.4(6)
C67 C66 H66 119.3
C62 C67 C68 124.8(4)
C66 C67 C62 117.9(5)
C66 C67 C68 117.3(5)
C69 C68 C67 119.0(3)
C69 C68 C73 120.0
C73 C68 C67 120.6(3)
C68 C69 H69 120.0
C68 C69 C70 120.0
C70 C69 H69 120.0
C69 C70 H70 120.0
C69 C70 C71 120.0
C71 C70 H70 120.0
C70 C71 H71 120.0
C70 C71 C72 120.0
C72 C71 H71 120.0
C71 C72 H72 120.0
C73 C72 C71 120.0
C73 C72 H72 120.0
C68 C73 H73 120.0
C72 C73 C68 120.0
C72 C73 H73 120.0
O10 C74 O11 126.3(4)
O10 C74 C75 115.2(4)
O11 C74 C75 118.4(4)
C76 C75 C74 117.6(5)
C76 C75 C80 120.3(5)
C80 C75 C74 122.1(5)
C75 C76 H76 119.7
C75 C76 C77 120.6(6)
C77 C76 H76 119.7
C76 C77 H77 119.9
C78 C77 C76 120.1(6)
C78 C77 H77 119.9
C77 C78 H78 120.1
C77 C78 C79 119.8(5)
C79 C78 H78 120.1
C78 C79 H79 119.3
C78 C79 C80 121.4(6)
C80 C79 H79 119.3
C75 C80 C79 117.6(6)
C75 C80 C81 123.7(4)
C79 C80 C81 118.6(5)
C82 C81 C80 120.7(3)
C82 C81 C86 120.0
C86 C81 C80 118.9(3)
C81 C82 H82 120.0
C83 C82 C81 120.0
C83 C82 H82 120.0
C82 C83 H83 120.0
C82 C83 C84 120.0
C84 C83 H83 120.0
C83 C84 H84 120.0
C83 C84 C85 120.0
C85 C84 H84 120.0
C84 C85 H85 120.0
C86 C85 C84 120.0
C86 C85 H85 120.0
C81 C86 H86 120.0
C85 C86 C81 120.0
C85 C86 H86 120.0
O8 C87 O9 125.3(4)
O8 C87 C88 115.1(4)
O9 C87 C88 119.5(4)
C89 C88 C87 116.1(5)
C89 C88 C93 119.8(5)
C93 C88 C87 124.1(5)
C88 C89 H89 119.3
C88 C89 C90 121.5(6)
C90 C89 H89 119.3
C89 C90 H90 120.6
C91 C90 C89 118.9(6)
C91 C90 H90 120.6
C90 C91 H91 119.5
C92 C91 C90 121.0(6)
C92 C91 H91 119.5
C91 C92 H92 119.2
C91 C92 C93 121.6(6)
C93 C92 H92 119.2
C88 C93 C92 117.1(6)
C88 C93 C94 123.6(5)
C92 C93 C94 119.0(5)
C99 C94 C93 121.0(4)
C99 C94 C95 120.0
C95 C94 C93 118.4(4)
C94 C99 H99 120.0
C98 C99 C94 120.0
C98 C99 H99 120.0
C99 C98 H98 120.0
C99 C98 C97 120.0
C97 C98 H98 120.0
C98 C97 H97 120.0
C96 C97 C98 120.0
C96 C97 H97 120.0
C97 C96 H96 120.0
C97 C96 C95 120.0
C95 C96 H96 120.0
C94 C95 H95 120.0
C96 C95 C94 120.0
C96 C95 H95 120.0
Cl1 C100 H10K 109.3
Cl1 C100 H10L 109.3
Cl2 C100 Cl1 111.8(5)
Cl2 C100 H10K 109.3
Cl2 C100 H10L 109.3
H10K C100 H10L 107.9
Cl3 C105 H10M 108.3
Cl3 C105 H10N 108.3
Cl4 C105 Cl3 115.79(10)
Cl4 C105 H10M 108.3
Cl4 C105 H10N 108.3
H10M C105 H10N 107.4
Cl5 C106 H10O 108.0
Cl5 C106 H10P 108.0
Cl6 C106 Cl5 117.066(13)
Cl6 C106 H10O 108.0
Cl6 C106 H10P 108.0
H10O C106 H10P 107.3
C103 O14 C102 109.8(9)
H10A C101 H10B 109.5
H10A C101 H10C 109.5
H10B C101 H10C 109.5
C102 C101 H10A 109.5
C102 C101 H10B 109.5
C102 C101 H10C 109.5
O14 C102 C101 106.2(11)
O14 C102 H10D 110.5
O14 C102 H10E 110.5
C101 C102 H10D 110.5
C101 C102 H10E 110.5
H10D C102 H10E 108.7
O14 C103 H10F 110.1
O14 C103 H10G 110.1
O14 C103 C104 108.0(10)
H10F C103 H10G 108.4
C104 C103 H10F 110.1
C104 C103 H10G 110.1
C103 C104 H10H 109.5
C103 C104 H10I 109.5
C103 C104 H10J 109.5
H10H C104 H10I 109.5
H10H C104 H10J 109.5
H10I C104 H10J 109.5

loop_
_geom_bond_atom_site_label_1
_geom_bond_atom_site_label_2
_geom_bond_distance
Mn1 Mn3 3.2229(10)
Mn1 O1 2.050(3)
Mn1 O2 2.042(3)
Mn1 O4 2.162(3)
Mn1 N2 2.219(4)
Mn1 N3 2.223(4)
Mn2 O2 2.151(3)
Mn2 O3 2.180(3)
Mn2 O5 2.226(3)
Mn2 O11 2.146(3)
Mn2 O12 2.186(3)
Mn2 N4 2.268(4)
Mn3 O1 2.121(3)
Mn3 O3 2.188(3)
Mn3 O4 2.424(3)
Mn3 O6 2.153(4)
Mn3 O8 2.122(3)
Mn3 N1 2.272(4)
Mn4 O3 2.106(3)
Mn4 O7 2.141(4)
Mn4 O9 2.104(3)
Mn4 O10 2.079(3)
Mn4 O13 2.114(4)
O1 C20 1.392(5)
O2 C37 1.398(5)
O4 C48 1.281(5)
O5 C48 1.247(6)
O6 C61 1.248(6)
O7 C61 1.250(6)
O8 C87 1.249(6)
O9 C87 1.264(6)
O10 C74 1.252(6)
O11 C74 1.254(6)
O12 C1 1.262(6)
O13 C1 1.250(6)
N1 C21 1.353(6)
N1 C25 1.330(7)
N2 C26 1.348(6)
N2 C30 1.346(6)
N3 C38 1.333(6)
N3 C42 1.340(6)
N4 C43 1.337(6)
N4 C47 1.341(6)
C1 C2 1.500(7)
C2 C3 1.385(7)
C2 C7 1.401(7)
C3 H3 0.9500
C3 C4 1.390(8)
C4 H4 0.9500
C4 C5 1.376(8)
C5 H5 0.9500
C5 C6 1.389(8)
C6 H6 0.9500
C6 C7 1.396(7)
C7 C8 1.491(7)
C8 C9 1.393(7)
C8 C13 1.400(7)
C9 H9 0.9500
C9 C10 1.384(7)
C10 C11 1.383(7)
C10 C31 1.505(7)
C11 H11 0.9500
C11 C12 1.394(7)
C12 C13 1.406(7)
C12 C14 1.507(7)
C13 H13 0.9500
C14 C15 1.406(7)
C14 C19 1.404(7)
C15 H15 0.9500
C15 C16 1.390(8)
C16 H16 0.9500
C16 C17 1.367(9)
C17 H17 0.9500
C17 C18 1.388(7)
C18 H18 0.9500
C18 C19 1.393(7)
C19 C20 1.548(6)
C20 C21 1.554(7)
C20 C26 1.540(6)
C21 C22 1.390(7)
C22 H22 0.9500
C22 C23 1.378(8)
C23 H23 0.9500
C23 C24 1.386(8)
C24 H24 0.9500
C24 C25 1.396(7)
C25 H25 0.9500
C26 C27 1.389(6)
C27 H27 0.9500
C27 C28 1.385(7)
C28 H28 0.9500
C28 C29 1.392(7)
C29 H29 0.9500
C29 C30 1.381(7)
C30 H30 0.9500
C31 C32 1.400(7)
C31 C36 1.409(6)
C32 H32 0.9500
C32 C33 1.377(9)
C33 H33 0.9500
C33 C34 1.386(9)
C34 H34 0.9500
C34 C35 1.387(7)
C35 H35 0.9500
C35 C36 1.410(6)
C36 C37 1.540(6)
C37 C38 1.557(6)
C37 C43 1.542(7)
C38 C39 1.392(6)
C39 H39 0.9500
C39 C40 1.393(7)
C40 H40 0.9500
C40 C41 1.373(7)
C41 H41 0.9500
C41 C42 1.388(6)
C42 H42 0.9500
C43 C44 1.394(7)
C44 H44 0.9500
C44 C45 1.387(8)
C45 H45 0.9500
C45 C46 1.383(8)
C46 H46 0.9500
C46 C47 1.396(7)
C47 H47 0.9500
C48 C49 1.513(6)
C49 C50 1.399(6)
C49 C54 1.400(7)
C50 H50 0.9500
C50 C51 1.391(7)
C51 H51 0.9500
C51 C52 1.393(9)
C52 H52 0.9500
C52 C53 1.376(8)
C53 H53 0.9500
C53 C54 1.409(7)
C54 C55 1.518(6)
C55 C56 1.3900
C55 C60 1.3900
C56 H56 0.9500
C56 C57 1.3900
C57 H57 0.9500
C57 C58 1.3900
C58 H58 0.9500
C58 C59 1.3900
C59 H59 0.9500
C59 C60 1.3900
C60 H60 0.9500
C61 C62 1.516(7)
C62 C63 1.391(8)
C62 C67 1.403(8)
C63 H63 0.9500
C63 C64 1.388(9)
C64 H64 0.9500
C64 C65 1.380(11)
C65 H65 0.9500
C65 C66 1.400(10)
C66 H66 0.9500
C66 C67 1.402(8)
C67 C68 1.494(6)
C68 C69 1.3900
C68 C73 1.3900
C69 H69 0.9500
C69 C70 1.3900
C70 H70 0.9500
C70 C71 1.3900
C71 H71 0.9500
C71 C72 1.3900
C72 H72 0.9500
C72 C73 1.3900
C73 H73 0.9500
C74 C75 1.516(6)
C75 C76 1.376(8)
C75 C80 1.406(8)
C76 H76 0.9500
C76 C77 1.396(7)
C77 H77 0.9500
C77 C78 1.368(11)
C78 H78 0.9500
C78 C79 1.380(11)
C79 H79 0.9500
C79 C80 1.410(7)
C80 C81 1.486(7)
C81 C82 1.3900
C81 C86 1.3900
C82 H82 0.9500
C82 C83 1.3900
C83 H83 0.9500
C83 C84 1.3900
C84 H84 0.9500
C84 C85 1.3900
C85 H85 0.9500
C85 C86 1.3900
C86 H86 0.9500
C87 C88 1.507(6)
C88 C89 1.377(8)
C88 C93 1.410(7)
C89 H89 0.9500
C89 C90 1.398(8)
C90 H90 0.9500
C90 C91 1.366(11)
C91 H91 0.9500
C91 C92 1.360(11)
C92 H92 0.9500
C92 C93 1.421(8)
C93 C94 1.502(7)
C94 C99 1.3900
C94 C95 1.3900
C99 H99 0.9500
C99 C98 1.3900
C98 H98 0.9500
C98 C97 1.3900
C97 H97 0.9500
C97 C96 1.3900
C96 H96 0.9500
C96 C95 1.3900
C95 H95 0.9500
Cl1 C100 1.744(8)
Cl2 C100 1.735(9)
C100 H10K 0.9900
C100 H10L 0.9900
Cl3 C105 1.7000(10)
Cl4 C105 1.7000(11)
C105 H10M 0.9900
C105 H10N 0.9900
Cl5 C106 1.70000(18)
Cl6 C106 1.7000(2)
C106 H10O 0.9900
C106 H10P 0.9900
O14 C102 1.420(15)
O14 C103 1.417(17)
C101 H10A 0.9800
C101 H10B 0.9800
C101 H10C 0.9800
C101 C102 1.533(19)
C102 H10D 0.9900
C102 H10E 0.9900
C103 H10F 0.9900
C103 H10G 0.9900
C103 C104 1.507(17)
C104 H10H 0.9800
C104 H10I 0.9800
C104 H10J 0.9800

loop_
_geom_torsion_atom_site_label_1
_geom_torsion_atom_site_label_2
_geom_torsion_atom_site_label_3
_geom_torsion_atom_site_label_4
_geom_torsion
Mn1 O1 C20 C19 -143.5(3)
Mn1 O1 C20 C21 95.4(3)
Mn1 O1 C20 C26 -21.9(5)
Mn1 O2 C37 C36 77.4(4)
Mn1 O2 C37 C38 -41.5(4)
Mn1 O2 C37 C43 -159.5(3)
Mn1 O4 C48 O5 23.1(5)
Mn1 O4 C48 C49 -157.6(3)
Mn1 N2 C26 C20 -15.0(5)
Mn1 N2 C26 C27 165.8(4)
Mn1 N2 C30 C29 -162.5(4)
Mn1 N3 C38 C37 -18.4(4)
Mn1 N3 C38 C39 160.7(3)
Mn1 N3 C42 C41 -157.6(4)
Mn2 O2 C37 C36 -156.7(3)
Mn2 O2 C37 C38 84.3(4)
Mn2 O2 C37 C43 -33.6(4)
Mn2 O5 C48 O4 31.8(6)
Mn2 O5 C48 C49 -147.6(3)
Mn2 O11 C74 O10 -2.9(8)
Mn2 O11 C74 C75 174.3(3)
Mn2 O12 C1 O13 28.7(8)
Mn2 O12 C1 C2 -150.7(3)
Mn2 N4 C43 C37 -22.9(5)
Mn2 N4 C43 C44 156.7(4)
Mn2 N4 C47 C46 -155.5(4)
Mn3 O1 C20 C19 89.8(4)
Mn3 O1 C20 C21 -31.2(4)
Mn3 O1 C20 C26 -148.6(3)
Mn3 O4 C48 O5 -80.8(5)
Mn3 O4 C48 C49 98.5(4)
Mn3 O6 C61 O7 -7.9(6)
Mn3 O6 C61 C62 171.5(4)
Mn3 O8 C87 O9 12.9(9)
Mn3 O8 C87 C88 -171.7(4)
Mn3 N1 C21 C20 -16.8(5)
Mn3 N1 C21 C22 160.5(4)
Mn3 N1 C25 C24 -160.3(4)
Mn4 O7 C61 O6 62.2(8)
Mn4 O7 C61 C62 -117.1(5)
Mn4 O9 C87 O8 16.4(7)
Mn4 O9 C87 C88 -158.9(4)
Mn4 O10 C74 O11 12.1(8)
Mn4 O10 C74 C75 -165.1(4)
Mn4 O13 C1 O12 -19.7(7)
Mn4 O13 C1 C2 159.7(3)
O1 C20 C21 N1 29.8(5)
O1 C20 C21 C22 -147.3(4)
O1 C20 C26 N2 23.7(6)
O1 C20 C26 C27 -157.1(4)
O2 C37 C38 N3 38.3(5)
O2 C37 C38 C39 -140.8(4)
O2 C37 C43 N4 36.2(5)
O2 C37 C43 C44 -143.4(4)
O4 C48 C49 C50 -134.9(4)
O4 C48 C49 C54 50.2(6)
O5 C48 C49 C50 44.5(6)
O5 C48 C49 C54 -130.4(5)
O6 C61 C62 C63 -163.7(5)
O6 C61 C62 C67 14.6(8)
O7 C61 C62 C63 15.7(7)
O7 C61 C62 C67 -166.0(5)
O8 C87 C88 C89 -41.5(7)
O8 C87 C88 C93 140.0(5)
O9 C87 C88 C89 134.3(5)
O9 C87 C88 C93 -44.3(8)
O10 C74 C75 C76 55.6(6)
O10 C74 C75 C80 -124.6(5)
O11 C74 C75 C76 -121.9(5)
O11 C74 C75 C80 57.9(7)
O12 C1 C2 C3 -110.3(6)
O12 C1 C2 C7 69.4(6)
O13 C1 C2 C3 70.2(7)
O13 C1 C2 C7 -110.1(5)
N1 C21 C22 C23 1.8(7)
N2 C26 C27 C28 -0.8(8)
N3 C38 C39 C40 -0.4(6)
N4 C43 C44 C45 -0.3(7)
C1 C2 C3 C4 177.7(5)
C1 C2 C7 C6 -177.7(5)
C1 C2 C7 C8 0.5(7)
C2 C3 C4 C5 1.1(9)
C2 C7 C8 C9 -95.8(6)
C2 C7 C8 C13 86.7(6)
C3 C2 C7 C6 2.0(7)
C3 C2 C7 C8 -179.8(5)
C3 C4 C5 C6 -0.3(9)
C4 C5 C6 C7 0.3(8)
C5 C6 C7 C2 -1.2(8)
C5 C6 C7 C8 -179.4(5)
C6 C7 C8 C9 82.4(6)
C6 C7 C8 C13 -95.1(6)
C7 C2 C3 C4 -2.0(9)
C7 C8 C9 C10 -173.5(4)
C7 C8 C13 C12 172.0(4)
C8 C9 C10 C11 2.4(7)
C8 C9 C10 C31 179.4(4)
C9 C8 C13 C12 -5.5(7)
C9 C10 C11 C12 -7.6(7)
C9 C10 C31 C32 -107.1(6)
C9 C10 C31 C36 72.8(7)
C10 C11 C12 C13 6.0(7)
C10 C11 C12 C14 -179.6(4)
C10 C31 C32 C33 177.8(7)
C10 C31 C36 C35 -177.9(5)
C10 C31 C36 C37 -0.1(8)
C11 C10 C31 C32 69.9(7)
C11 C10 C31 C36 -110.2(6)
C11 C12 C13 C8 0.5(7)
C11 C12 C14 C15 -126.5(5)
C11 C12 C14 C19 50.7(7)
C12 C14 C15 C16 176.9(5)
C12 C14 C19 C18 -176.5(5)
C12 C14 C19 C20 5.6(7)
C13 C8 C9 C10 4.0(7)
C13 C12 C14 C15 47.8(6)
C13 C12 C14 C19 -135.1(5)
C14 C12 C13 C8 -173.9(4)
C14 C15 C16 C17 -0.7(9)
C14 C19 C20 O1 37.3(6)
C14 C19 C20 C21 156.0(4)
C14 C19 C20 C26 -84.5(5)
C15 C14 C19 C18 0.7(7)
C15 C14 C19 C20 -177.3(4)
C15 C16 C17 C18 1.8(9)
C16 C17 C18 C19 -1.7(9)
C17 C18 C19 C14 0.4(8)
C17 C18 C19 C20 178.5(5)
C18 C19 C20 O1 -140.7(4)
C18 C19 C20 C21 -22.0(6)
C18 C19 C20 C26 97.6(5)
C19 C14 C15 C16 -0.5(8)
C19 C20 C21 N1 -89.9(4)
C19 C20 C21 C22 93.0(5)
C19 C20 C26 N2 144.7(4)
C19 C20 C26 C27 -36.1(6)
C20 C21 C22 C23 178.7(4)
C20 C26 C27 C28 -179.9(5)
C21 N1 C25 C24 1.3(7)
C21 C20 C26 N2 -93.6(5)
C21 C20 C26 C27 85.6(5)
C21 C22 C23 C24 0.5(8)
C22 C23 C24 C25 -1.8(8)
C23 C24 C25 N1 0.9(8)
C25 N1 C21 C20 -179.9(4)
C25 N1 C21 C22 -2.6(7)
C26 N2 C30 C29 -0.6(8)
C26 C20 C21 N1 149.1(4)
C26 C20 C21 C22 -28.1(6)
C26 C27 C28 C29 -1.3(8)
C27 C28 C29 C30 2.3(8)
C28 C29 C30 N2 -1.4(8)
C30 N2 C26 C20 -179.1(4)
C30 N2 C26 C27 1.7(7)
C31 C10 C11 C12 175.4(4)
C31 C32 C33 C34 0.4(13)
C31 C36 C37 O2 22.3(7)
C31 C36 C37 C38 140.4(5)
C31 C36 C37 C43 -99.5(5)
C32 C31 C36 C35 2.0(8)
C32 C31 C36 C37 179.8(5)
C32 C33 C34 C35 1.4(12)
C33 C34 C35 C36 -1.5(10)
C34 C35 C36 C31 -0.2(9)
C34 C35 C36 C37 -178.1(6)
C35 C36 C37 O2 -159.9(5)
C35 C36 C37 C38 -41.8(6)
C35 C36 C37 C43 78.3(6)
C36 C31 C32 C33 -2.2(10)
C36 C37 C38 N3 -83.4(4)
C36 C37 C38 C39 97.6(5)
C36 C37 C43 N4 160.3(4)
C36 C37 C43 C44 -19.2(6)
C37 C38 C39 C40 178.6(4)
C37 C43 C44 C45 179.3(4)
C38 N3 C42 C41 1.9(7)
C38 C37 C43 N4 -80.1(4)
C38 C37 C43 C44 100.3(5)
C38 C39 C40 C41 1.3(7)
C39 C40 C41 C42 -0.7(7)
C40 C41 C42 N3 -0.9(7)
C42 N3 C38 C37 179.7(4)
C42 N3 C38 C39 -1.2(6)
C43 N4 C47 C46 0.1(7)
C43 C37 C38 N3 155.6(4)
C43 C37 C38 C39 -23.5(6)
C43 C44 C45 C46 1.1(8)
C44 C45 C46 C47 -1.3(8)
C45 C46 C47 N4 0.7(8)
C47 N4 C43 C37 -179.9(4)
C47 N4 C43 C44 -0.3(7)
C48 C49 C50 C51 -176.7(4)
C48 C49 C54 C53 173.9(4)
C48 C49 C54 C55 -3.6(7)
C49 C50 C51 C52 3.5(8)
C49 C54 C55 C56 -61.1(5)
C49 C54 C55 C60 119.9(4)
C50 C49 C54 C53 -0.7(7)
C50 C49 C54 C55 -178.3(4)
C50 C51 C52 C53 -3.2(8)
C51 C52 C53 C54 0.9(9)
C52 C53 C54 C49 1.0(8)
C52 C53 C54 C55 178.8(5)
C53 C54 C55 C56 121.3(4)
C53 C54 C55 C60 -57.8(5)
C54 C49 C50 C51 -1.6(7)
C54 C55 C56 C57 -179.0(4)
C54 C55 C60 C59 179.1(4)
C55 C56 C57 C58 0.0
C56 C55 C60 C59 0.0
C56 C57 C58 C59 0.0
C57 C58 C59 C60 0.0
C58 C59 C60 C55 0.0
C60 C55 C56 C57 0.0
C61 C62 C63 C64 174.8(6)
C61 C62 C67 C66 -175.0(6)
C61 C62 C67 C68 7.4(9)
C62 C63 C64 C65 2.7(11)
C62 C67 C68 C69 64.4(6)
C62 C67 C68 C73 -122.5(5)
C63 C62 C67 C66 3.3(9)
C63 C62 C67 C68 -174.3(5)
C63 C64 C65 C66 -1.5(13)
C64 C65 C66 C67 1.3(13)
C65 C66 C67 C62 -2.2(11)
C65 C66 C67 C68 175.6(7)
C66 C67 C68 C69 -113.2(5)
C66 C67 C68 C73 59.9(6)
C67 C62 C63 C64 -3.6(10)
C67 C68 C69 C70 173.2(4)
C67 C68 C73 C72 -173.0(4)
C68 C69 C70 C71 0.0
C69 C68 C73 C72 0.0
C69 C70 C71 C72 0.0
C70 C71 C72 C73 0.0
C71 C72 C73 C68 0.0
C73 C68 C69 C70 0.0
C74 C75 C76 C77 178.6(5)
C74 C75 C80 C79 -179.0(5)
C74 C75 C80 C81 4.4(7)
C75 C76 C77 C78 -0.1(8)
C75 C80 C81 C82 41.9(6)
C75 C80 C81 C86 -144.6(4)
C76 C75 C80 C79 0.8(7)
C76 C75 C80 C81 -175.8(5)
C76 C77 C78 C79 1.8(9)
C77 C78 C79 C80 -2.2(9)
C78 C79 C80 C75 0.9(8)
C78 C79 C80 C81 177.7(5)
C79 C80 C81 C82 -134.7(4)
C79 C80 C81 C86 38.8(6)
C80 C75 C76 C77 -1.2(8)
C80 C81 C82 C83 173.4(4)
C80 C81 C86 C85 -173.6(4)
C81 C82 C83 C84 0.0
C82 C81 C86 C85 0.0
C82 C83 C84 C85 0.0
C83 C84 C85 C86 0.0
C84 C85 C86 C81 0.0
C86 C81 C82 C83 0.0
C87 C88 C89 C90 -176.4(5)
C87 C88 C93 C92 176.4(5)
C87 C88 C93 C94 -10.3(9)
C88 C89 C90 C91 0.7(9)
C88 C93 C94 C99 -39.5(7)
C88 C93 C94 C95 149.6(5)
C89 C88 C93 C92 -2.1(9)
C89 C88 C93 C94 171.2(5)
C89 C90 C91 C92 -3.8(10)
C90 C91 C92 C93 4.0(11)
C91 C92 C93 C88 -0.9(10)
C91 C92 C93 C94 -174.6(6)
C92 C93 C94 C99 133.8(5)
C92 C93 C94 C95 -37.2(7)
C93 C88 C89 C90 2.2(9)
C93 C94 C99 C98 -170.8(4)
C93 C94 C95 C96 171.0(4)
C94 C99 C98 C97 0.0
C99 C94 C95 C96 0.0
C99 C98 C97 C96 0.0
C98 C97 C96 C95 0.0
C97 C96 C95 C94 0.0
C95 C94 C99 C98 0.0
C102 O14 C103 C104 -173.6(10)
C103 O14 C102 C101 -170.9(11)
